data_7706815
loop_
_publ_author_name
'Savchenkov, Anton V.'
'Uhanov, Andrei S.'
'Grigoriev, Mikhail S.'
'Fedoseev, Aleksandr M.'
'Pushkin, Denis V.'
'Serezhkina, Larisa B.'
'Serezhkin, Viktor N.'

_publ_section_title
;
 Halogen bonding in uranyl and neptunyl trichloroacetates with alkali
 metals and improved crystal chemical formulae for coordination compounds.
;
_journal_issue 12
_journal_name_full 'Dalton transactions (Cambridge, England : 2003)'
_journal_page_first 4210
_journal_page_last 4218
_journal_paper_doi 10.1039/d0dt04083e
_journal_volume 50
_journal_year 2021
_chemical_formula_sum 'C14 H7 Cl21 K4 Np O19'
_chemical_formula_weight 1617.05
_space_group_crystal_system monoclinic
_space_group_IT_number 14
_space_group_name_Hall '-P 2yn'
_space_group_name_H-M_alt 'P 1 21/n 1'
_atom_sites_solution_hydrogens difmap
_audit_creation_method SHELXL-2018/3
_audit_update_record
;
2020-11-13 deposited with the CCDC.	2021-02-19 downloaded from the CCDC.
;
_cell_angle_alpha 90
_cell_angle_beta 97.291(1)
_cell_angle_gamma 90
_cell_formula_units_Z 4
_cell_length_a 14.3935(4)
_cell_length_b 22.7638(7)
_cell_length_c 14.9382(4)
_cell_measurement_reflns_used 4955
_cell_measurement_temperature 296(2)
_cell_measurement_theta_max 21.49
_cell_measurement_theta_min 2.85
_cell_volume 4854.9(2)
_computing_structure_refinement 'SHELXL-2018/3 (Sheldrick, 2018)'
_diffrn_ambient_temperature 296(2)
_diffrn_measured_fraction_theta_full 0.996
_diffrn_measured_fraction_theta_max 0.997
_diffrn_measurement_device_type 'Bruker KAPPA APEX II area-detector diffractometer'
_diffrn_radiation_type MoK\a
_diffrn_radiation_wavelength 0.71073
_diffrn_reflns_av_R_equivalents 0.0802
_diffrn_reflns_av_unetI/netI 0.0616
_diffrn_reflns_Laue_measured_fraction_full 0.996
_diffrn_reflns_Laue_measured_fraction_max 0.997
_diffrn_reflns_limit_h_max 18
_diffrn_reflns_limit_h_min -18
_diffrn_reflns_limit_k_max 29
_diffrn_reflns_limit_k_min -29
_diffrn_reflns_limit_l_max 19
_diffrn_reflns_limit_l_min -19
_diffrn_reflns_number 59637
_diffrn_reflns_point_group_measured_fraction_full 0.996
_diffrn_reflns_point_group_measured_fraction_max 0.997
_diffrn_reflns_theta_full 25.242
_diffrn_reflns_theta_max 27.500
_diffrn_reflns_theta_min 4.114
_exptl_absorpt_coefficient_mu 3.701
_exptl_absorpt_correction_T_max 0.665
_exptl_absorpt_correction_T_min 0.561
_exptl_absorpt_correction_type multi-scan
_exptl_absorpt_process_details 'SADABS (Bruker, 2008)'
_exptl_crystal_density_diffrn 2.212
_exptl_crystal_description fragment
_exptl_crystal_F_000 3076
_exptl_crystal_size_max 0.240
_exptl_crystal_size_mid 0.160
_exptl_crystal_size_min 0.120
_refine_diff_density_max 2.119
_refine_diff_density_min -1.176
_refine_diff_density_rms 0.154
_refine_ls_extinction_method none
_refine_ls_goodness_of_fit_ref 1.032
_refine_ls_hydrogen_treatment mixed
_refine_ls_matrix_type full
_refine_ls_number_parameters 549
_refine_ls_number_reflns 11116
_refine_ls_number_restraints 21
_refine_ls_restrained_S_all 1.034
_refine_ls_R_factor_all 0.0882
_refine_ls_R_factor_gt 0.0506
_refine_ls_shift/su_max 0.001
_refine_ls_shift/su_mean 0.000
_refine_ls_structure_factor_coef Fsqd
_refine_ls_weighting_details 'w=1/[\s^2^(Fo^2^)+(0.0576P)^2^+10.0100P] where P=(Fo^2^+2Fc^2^)/3'
_refine_ls_weighting_scheme calc
_refine_ls_wR_factor_gt 0.1181
_refine_ls_wR_factor_ref 0.1383
_reflns_Friedel_coverage 0.000
_reflns_number_gt 7330
_reflns_number_total 11116
_reflns_threshold_expression 'I > 2\s(I)'
_cod_data_source_file d0dt04083e3.cif
_cod_data_source_block s225Np
_cod_depositor_comments 'Adding full bibliography for 7706813--7706816.cif.'
_cod_original_sg_symbol_H-M 'P 21/n'
_cod_database_code 7706815
_shelx_shelxl_version_number 2018/3
_shelx_space_group_comment
;
The symmetry employed for this shelxl refinement is uniquely defined
by the following loop, which should always be used as a source of
symmetry information in preference to the above space-group names.
They are only intended as comments.
;
_shelx_estimated_absorpt_t_min 0.470
_shelx_estimated_absorpt_t_max 0.665

loop_
_space_group_symop_operation_xyz
'x, y, z'
'-x+1/2, y+1/2, -z+1/2'
'-x, -y, -z'
'x-1/2, -y-1/2, z-1/2'

loop_
_atom_site_label
_atom_site_type_symbol
_atom_site_fract_x
_atom_site_fract_y
_atom_site_fract_z
_atom_site_U_iso_or_equiv
_atom_site_adp_type
_atom_site_occupancy
_atom_site_site_symmetry_order
_atom_site_calc_flag
_atom_site_refinement_flags_posn
_atom_site_refinement_flags_adp
_atom_site_refinement_flags_occupancy
_atom_site_disorder_assembly
_atom_site_disorder_group
Np1 Np 0.50235(2) 0.45001(2) 0.75902(2) 0.02769(9) Uani 1 1 d . . . . .
K1 K 0.59238(12) 0.34528(8) 0.56710(11) 0.0478(4) Uani 1 1 d . . . . .
K2 K 0.40918(12) 0.34651(8) 0.95417(11) 0.0513(4) Uani 1 1 d . . . . .
K3 K 0.29826(15) 0.52773(10) 0.56469(13) 0.0639(5) Uani 1 1 d . . . . .
K4 K 0.71376(15) 0.52490(11) 0.93828(13) 0.0699(6) Uani 1 1 d . . . . .
Cl11 Cl 0.86933(17) 0.50672(15) 0.6213(2) 0.0924(9) Uani 1 1 d . . . . .
Cl12 Cl 0.87058(16) 0.47060(12) 0.80444(18) 0.0733(7) Uani 1 1 d . . . . .
Cl13 Cl 0.78908(19) 0.58178(11) 0.7445(2) 0.0815(8) Uani 1 1 d . . . . .
Cl21 Cl 0.7500(2) 0.25260(15) 0.90011(16) 0.0967(11) Uani 1 1 d . . . . .
Cl22 Cl 0.6291(2) 0.22613(11) 0.7393(2) 0.0846(8) Uani 1 1 d . . . . .
Cl23 Cl 0.77403(16) 0.31097(13) 0.73419(18) 0.0783(8) Uani 1 1 d . . . . .
Cl31 Cl 0.2384(2) 0.2659(2) 0.61287(19) 0.164(2) Uani 1 1 d . . . . .
Cl32 Cl 0.22719(17) 0.31189(12) 0.78741(18) 0.0790(8) Uani 1 1 d . . . . .
Cl33 Cl 0.3615(2) 0.22446(13) 0.7624(3) 0.1116(12) Uani 1 1 d . . . . .
Cl41 Cl 0.12414(15) 0.48957(14) 0.87821(18) 0.0835(9) Uani 1 1 d . . . . .
Cl42 Cl 0.13871(16) 0.46507(11) 0.69291(17) 0.0713(7) Uani 1 1 d . . . . .
Cl43 Cl 0.19925(18) 0.57641(10) 0.76874(19) 0.0740(7) Uani 1 1 d . . . . .
Cl51 Cl 0.4946(5) 0.71031(19) 0.8446(3) 0.131(3) Uani 0.701(6) 1 d D . P A 1
Cl52 Cl 0.5824(3) 0.67691(19) 0.6920(4) 0.105(2) Uani 0.701(6) 1 d D . P A 1
Cl53 Cl 0.3871(2) 0.65840(18) 0.6939(2) 0.0529(10) Uani 0.701(6) 1 d D . P A 1
Cl54 Cl 0.5845(9) 0.6896(8) 0.7848(12) 0.164(5) Uiso 0.299(6) 1 d D . P A 2
Cl55 Cl 0.4267(11) 0.6773(9) 0.8806(9) 0.164(5) Uiso 0.299(6) 1 d D . P A 2
Cl56 Cl 0.4042(13) 0.6647(12) 0.6937(11) 0.164(5) Uiso 0.299(6) 1 d D . P A 2
Cl61 Cl 0.5356(2) 0.09265(13) 0.5413(2) 0.0879(8) Uani 1 1 d . . . . .
Cl62 Cl 0.51682(18) 0.15824(13) 0.37508(15) 0.0793(8) Uani 1 1 d . . . . .
Cl63 Cl 0.47713(15) 0.21266(13) 0.53907(18) 0.0760(7) Uani 1 1 d . . . . .
Cl71 Cl 0.94139(18) 0.41491(12) 0.45109(19) 0.0830(8) Uani 1 1 d . . . . .
Cl72 Cl 0.96770(18) 0.35690(12) 0.62358(15) 0.0742(7) Uani 1 1 d . . . . .
Cl73 Cl 1.01363(15) 0.29731(12) 0.46513(17) 0.0720(7) Uani 1 1 d . . . . .
O1 O 0.5253(3) 0.4521(2) 0.8773(3) 0.0415(11) Uani 1 1 d . . . . .
O2 O 0.4806(3) 0.4493(2) 0.6417(3) 0.0372(10) Uani 1 1 d . . . . .
O11 O 0.6607(3) 0.4814(2) 0.7589(3) 0.0400(11) Uani 1 1 d . . . . .
O12 O 0.6879(4) 0.4552(3) 0.6192(3) 0.0546(15) Uani 1 1 d . . . . .
O21 O 0.5974(3) 0.3643(2) 0.7557(3) 0.0385(11) Uani 1 1 d . . . . .
O22 O 0.5860(4) 0.3255(2) 0.8918(3) 0.0553(15) Uani 1 1 d . . . . .
O31 O 0.4039(3) 0.3651(2) 0.7632(3) 0.0361(11) Uani 1 1 d . . . . .
O32 O 0.4118(4) 0.3284(2) 0.6244(3) 0.0489(13) Uani 1 1 d . . . . .
O41 O 0.3435(3) 0.4826(2) 0.7523(3) 0.0425(12) Uani 1 1 d . . . . .
O42 O 0.3144(4) 0.4533(3) 0.8899(3) 0.0525(14) Uani 1 1 d . . . . .
O51 O 0.5004(3) 0.5548(2) 0.7455(3) 0.0408(11) Uani 1 1 d . . . . .
O52 O 0.5612(5) 0.5909(3) 0.8808(4) 0.0731(19) Uani 1 1 d . . . . .
O61 O 0.6656(3) 0.2364(2) 0.5032(4) 0.0501(13) Uani 1 1 d . . . . .
O62 O 0.7166(4) 0.1438(3) 0.5155(4) 0.0580(15) Uani 1 1 d . . . . .
O71 O 0.7685(4) 0.3587(3) 0.4847(4) 0.0568(15) Uani 1 1 d . . . . .
O72 O 0.8288(4) 0.2682(3) 0.5039(4) 0.0503(13) Uani 1 1 d . . . . .
H72 H 0.758(6) 0.254(3) 0.501(5) 0.060 Uiso 1 1 d . U . . .
O1W O 0.5192(5) 0.4319(3) 0.4538(4) 0.088(2) Uani 1 1 d . . . . .
H1A H 0.494520 0.405700 0.415440 0.132 Uiso 1 1 d . U . . .
H1B H 0.505790 0.465090 0.428670 0.132 Uiso 1 1 d . U . . .
O2W O 0.3111(7) 0.4137(4) 0.5005(5) 0.113(3) Uani 1 1 d . . . . .
H2A H 0.305520 0.377625 0.482390 0.169 Uiso 1 1 d . U . . .
H2B H 0.355510 0.413400 0.545000 0.169 Uiso 1 1 d . U . . .
O3W O 0.7196(10) 0.4085(5) 0.9982(8) 0.199(6) Uani 1 1 d . . . . .
H3A H 0.678870 0.396870 1.033741 0.299 Uiso 1 1 d . U . . .
H3B H 0.704860 0.390040 0.949040 0.299 Uiso 1 1 d . U . . .
C11 C 0.7084(5) 0.4782(3) 0.6927(5) 0.0351(15) Uani 1 1 d . . . . .
C12 C 0.8057(5) 0.5082(4) 0.7129(5) 0.0489(19) Uani 1 1 d . . . . .
C21 C 0.6173(5) 0.3289(3) 0.8204(5) 0.0385(16) Uani 1 1 d . . . . .
C22 C 0.6926(5) 0.2827(3) 0.8013(5) 0.0440(18) Uani 1 1 d . . . . .
C31 C 0.3814(4) 0.3318(3) 0.6973(5) 0.0325(15) Uani 1 1 d . . . . .
C32 C 0.3024(5) 0.2858(4) 0.7125(5) 0.0464(19) Uani 1 1 d . . . . .
C41 C 0.2936(5) 0.4766(3) 0.8163(5) 0.0391(16) Uani 1 1 d . . . . .
C42 C 0.1930(5) 0.5007(3) 0.7907(5) 0.0434(18) Uani 1 1 d . . . . .
C51 C 0.5207(5) 0.5944(4) 0.8014(6) 0.0485(19) Uani 1 1 d . . . . .
C52 C 0.4982(6) 0.6567(5) 0.7578(6) 0.040(3) Uani 0.701(6) 1 d D . P A 1
C53 C 0.4782(12) 0.6584(16) 0.7895(11) 0.037 Uiso 0.299(6) 1 d D U P A 2
C61 C 0.6555(5) 0.1804(4) 0.5065(5) 0.0418(17) Uani 1 1 d . . . . .
C62 C 0.5500(5) 0.1615(4) 0.4930(5) 0.0486(19) Uani 1 1 d . . . . .
C71 C 0.8320(5) 0.3234(4) 0.4954(4) 0.0397(17) Uani 1 1 d . . . . .
C72 C 0.9349(5) 0.3467(4) 0.5067(5) 0.0472(19) Uani 1 1 d . . . . .

loop_
_atom_site_aniso_label
_atom_site_aniso_U_11
_atom_site_aniso_U_22
_atom_site_aniso_U_33
_atom_site_aniso_U_23
_atom_site_aniso_U_13
_atom_site_aniso_U_12
Np1 0.02771(13) 0.02474(14) 0.03114(14) -0.00046(11) 0.00574(9) 0.00100(12)
K1 0.0534(10) 0.0449(10) 0.0473(9) 0.0005(8) 0.0155(8) 0.0021(8)
K2 0.0560(10) 0.0531(11) 0.0462(9) 0.0028(8) 0.0121(8) 0.0043(9)
K3 0.0728(13) 0.0620(13) 0.0596(11) 0.0156(10) 0.0192(10) 0.0043(11)
K4 0.0717(13) 0.0845(16) 0.0506(11) -0.0193(10) -0.0032(9) 0.0206(12)
Cl11 0.0515(13) 0.137(3) 0.0946(19) 0.0055(18) 0.0333(13) -0.0198(16)
Cl12 0.0479(12) 0.0770(17) 0.0892(17) 0.0045(13) -0.0135(11) 0.0103(12)
Cl13 0.0809(17) 0.0390(13) 0.122(2) -0.0078(14) 0.0006(15) -0.0148(12)
Cl21 0.0932(19) 0.139(3) 0.0557(14) 0.0291(16) 0.0025(13) 0.0673(19)
Cl22 0.104(2) 0.0515(15) 0.0978(19) -0.0278(14) 0.0093(16) 0.0045(14)
Cl23 0.0522(13) 0.092(2) 0.0979(18) 0.0308(15) 0.0367(12) 0.0212(13)
Cl31 0.115(3) 0.316(6) 0.0569(16) -0.034(2) -0.0009(16) -0.133(3)
Cl32 0.0653(15) 0.0818(19) 0.0994(18) -0.0216(15) 0.0476(14) -0.0225(14)
Cl33 0.109(2) 0.0532(17) 0.183(3) 0.0379(19) 0.060(2) 0.0084(16)
Cl41 0.0413(12) 0.130(3) 0.0838(17) 0.0207(16) 0.0255(11) 0.0131(14)
Cl42 0.0584(13) 0.0703(17) 0.0782(15) -0.0037(12) -0.0179(11) -0.0100(12)
Cl43 0.0762(16) 0.0404(13) 0.1023(19) 0.0053(12) -0.0007(14) 0.0139(12)
Cl51 0.207(6) 0.055(3) 0.108(4) -0.048(3) -0.066(4) 0.054(3)
Cl52 0.066(2) 0.075(3) 0.174(5) 0.052(3) 0.020(3) -0.018(2)
Cl53 0.0431(16) 0.0415(18) 0.069(2) 0.0040(14) -0.0132(13) 0.0104(13)
Cl61 0.0884(19) 0.0729(19) 0.108(2) 0.0222(16) 0.0339(16) -0.0194(15)
Cl62 0.0736(16) 0.105(2) 0.0552(13) -0.0132(13) -0.0058(11) -0.0228(15)
Cl63 0.0424(11) 0.094(2) 0.0947(18) -0.0311(15) 0.0182(11) -0.0024(12)
Cl71 0.0760(16) 0.0756(18) 0.1003(19) 0.0415(15) 0.0229(14) -0.0099(14)
Cl72 0.0792(16) 0.0825(19) 0.0565(13) -0.0049(12) -0.0091(11) -0.0230(14)
Cl73 0.0444(11) 0.0884(19) 0.0864(17) -0.0015(14) 0.0209(11) 0.0043(12)
O1 0.043(3) 0.045(3) 0.036(2) -0.006(2) 0.004(2) 0.003(2)
O2 0.038(2) 0.038(3) 0.036(2) -0.001(2) 0.0047(19) -0.005(2)
O11 0.031(2) 0.045(3) 0.046(3) -0.010(2) 0.008(2) -0.005(2)
O12 0.053(3) 0.068(4) 0.044(3) -0.010(3) 0.015(2) -0.014(3)
O21 0.039(3) 0.032(3) 0.045(3) 0.004(2) 0.008(2) 0.011(2)
O22 0.067(4) 0.058(4) 0.045(3) 0.009(3) 0.024(3) 0.018(3)
O31 0.038(3) 0.030(3) 0.042(3) -0.003(2) 0.012(2) -0.008(2)
O32 0.058(3) 0.048(3) 0.044(3) -0.003(2) 0.018(2) -0.005(3)
O41 0.032(3) 0.048(3) 0.049(3) 0.005(2) 0.012(2) 0.004(2)
O42 0.046(3) 0.067(4) 0.045(3) 0.002(3) 0.008(2) 0.014(3)
O51 0.053(3) 0.026(2) 0.042(3) -0.006(2) 0.000(2) -0.003(2)
O52 0.088(5) 0.063(4) 0.060(4) -0.012(3) -0.023(3) 0.009(4)
O61 0.037(3) 0.046(4) 0.069(4) -0.004(3) 0.011(2) -0.001(3)
O62 0.052(3) 0.047(4) 0.074(4) 0.000(3) 0.008(3) 0.010(3)
O71 0.045(3) 0.049(4) 0.075(4) 0.005(3) 0.003(3) 0.005(3)
O72 0.037(3) 0.048(4) 0.066(4) 0.001(3) 0.004(3) 0.001(3)
O1W 0.114(6) 0.082(5) 0.068(4) 0.024(4) 0.005(4) 0.000(4)
O2W 0.159(8) 0.074(6) 0.093(6) 0.006(4) -0.030(5) 0.017(5)
O3W 0.304(16) 0.091(8) 0.164(10) -0.017(7) -0.117(10) -0.010(9)
C11 0.032(3) 0.031(4) 0.043(4) -0.003(3) 0.009(3) 0.000(3)
C12 0.038(4) 0.047(5) 0.063(5) -0.006(4) 0.009(4) -0.001(4)
C21 0.040(4) 0.034(4) 0.041(4) -0.004(3) 0.006(3) -0.005(3)
C22 0.041(4) 0.042(5) 0.049(4) 0.010(3) 0.006(3) 0.017(3)
C31 0.031(3) 0.024(4) 0.044(4) 0.001(3) 0.010(3) 0.000(3)
C32 0.043(4) 0.053(5) 0.043(4) -0.008(4) 0.006(3) -0.018(4)
C41 0.035(4) 0.035(4) 0.047(4) -0.004(3) 0.008(3) 0.005(3)
C42 0.029(4) 0.045(5) 0.057(5) -0.002(4) 0.010(3) 0.005(3)
C51 0.046(4) 0.039(5) 0.059(5) 0.003(4) 0.001(4) 0.006(4)
C52 0.034(5) 0.022(5) 0.061(7) -0.019(6) -0.009(5) -0.008(5)
C61 0.045(4) 0.041(5) 0.040(4) 0.002(3) 0.009(3) 0.000(4)
C62 0.048(4) 0.049(5) 0.051(4) -0.002(4) 0.012(4) -0.009(4)
C71 0.037(4) 0.048(5) 0.034(4) -0.004(3) 0.006(3) 0.005(4)
C72 0.040(4) 0.051(5) 0.051(4) 0.011(4) 0.007(3) -0.006(4)

loop_
_atom_type_symbol
_atom_type_description
_atom_type_scat_dispersion_real
_atom_type_scat_dispersion_imag
_atom_type_scat_source
C C 0.0033 0.0016 'International Tables Vol C Tables 4.2.6.8 and 6.1.1.4'
H H 0.0000 0.0000 'International Tables Vol C Tables 4.2.6.8 and 6.1.1.4'
O O 0.0106 0.0060 'International Tables Vol C Tables 4.2.6.8 and 6.1.1.4'
Cl Cl 0.1484 0.1585 'International Tables Vol C Tables 4.2.6.8 and 6.1.1.4'
K K 0.2009 0.2494 'International Tables Vol C Tables 4.2.6.8 and 6.1.1.4'
Np Np -11.4937 4.1493 'International Tables Vol C Tables 4.2.6.8 and 6.1.1.4'

loop_
_geom_angle_atom_site_label_1
_geom_angle_atom_site_label_2
_geom_angle_atom_site_label_3
_geom_angle
_geom_angle_site_symmetry_1
_geom_angle_site_symmetry_3
_geom_angle_publ_flag
O2 Np1 O1 178.9(2) . . ?
O2 Np1 O21 90.11(19) . . ?
O1 Np1 O21 90.46(19) . . ?
O2 Np1 O11 92.98(18) . . ?
O1 Np1 O11 86.26(19) . . ?
O21 Np1 O11 72.24(16) . . ?
O2 Np1 O41 84.94(19) . . ?
O1 Np1 O41 95.19(19) . . ?
O21 Np1 O41 143.08(17) . . ?
O11 Np1 O41 144.45(18) . . ?
O2 Np1 O51 85.73(19) . . ?
O1 Np1 O51 93.25(19) . . ?
O21 Np1 O51 144.41(16) . . ?
O11 Np1 O51 72.70(16) . . ?
O41 Np1 O51 71.74(16) . . ?
O2 Np1 O31 89.28(19) . . ?
O1 Np1 O31 91.8(2) . . ?
O21 Np1 O31 71.59(16) . . ?
O11 Np1 O31 143.77(16) . . ?
O41 Np1 O31 71.78(16) . . ?
O51 Np1 O31 143.47(16) . . ?
O2 Np1 K1 46.95(16) . . ?
O1 Np1 K1 133.56(16) . . ?
O21 Np1 K1 43.20(11) . . ?
O11 Np1 K1 77.61(11) . . ?
O41 Np1 K1 122.73(12) . . ?
O51 Np1 K1 121.75(11) . . ?
O31 Np1 K1 77.77(11) . . ?
O2 Np1 K2 132.57(15) . . ?
O1 Np1 K2 48.53(17) . . ?
O21 Np1 K2 77.62(11) . . ?
O11 Np1 K2 124.77(12) . . ?
O41 Np1 K2 79.10(12) . . ?
O51 Np1 K2 129.10(11) . . ?
O31 Np1 K2 43.32(11) . . ?
K1 Np1 K2 109.05(4) . . ?
O2 Np1 K4 132.55(15) . . ?
O1 Np1 K4 46.49(16) . . ?
O21 Np1 K4 88.50(12) . . ?
O11 Np1 K4 42.02(11) . . ?
O41 Np1 K4 121.14(13) . . ?
O51 Np1 K4 69.24(11) . . ?
O31 Np1 K4 134.37(11) . . ?
K1 Np1 K4 114.97(4) . . ?
K2 Np1 K4 93.23(4) . . ?
O2 Np1 K3 45.16(16) . . ?
O1 Np1 K3 134.60(16) . . ?
O21 Np1 K3 132.46(12) . . ?
O11 Np1 K3 116.88(12) . . ?
O41 Np1 K3 42.95(12) . . ?
O51 Np1 K3 61.78(11) . . ?
O31 Np1 K3 89.67(12) . . ?
K1 Np1 K3 90.97(4) . . ?
K2 Np1 K3 117.70(4) . . ?
K4 Np1 K3 131.02(5) . . ?
O1W K1 O21 117.72(19) . . ?
O1W K1 O32 89.3(2) . . ?
O21 K1 O32 68.55(14) . . ?
O1W K1 O61 122.8(2) . . ?
O21 K1 O61 119.45(15) . . ?
O32 K1 O61 111.42(16) . . ?
O1W K1 O12 71.1(2) . . ?
O21 K1 O12 69.66(15) . . ?
O32 K1 O12 116.80(16) . . ?
O61 K1 O12 129.99(16) . . ?
O1W K1 O71 87.2(2) . . ?
O21 K1 O71 118.63(16) . . ?
O32 K1 O71 172.81(16) . . ?
O61 K1 O71 65.59(15) . . ?
O12 K1 O71 67.91(16) . . ?
O1W K1 O2 60.00(18) . . ?
O21 K1 O2 58.93(12) . . ?
O32 K1 O2 58.01(14) . . ?
O61 K1 O2 169.43(15) . . ?
O12 K1 O2 60.28(14) . . ?
O71 K1 O2 124.86(15) . . ?
O1W K1 Cl63 114.62(18) . . ?
O21 K1 Cl63 101.85(12) . . ?
O32 K1 Cl63 58.51(12) . . ?
O61 K1 Cl63 53.18(11) . . ?
O12 K1 Cl63 171.50(12) . . ?
O71 K1 Cl63 117.55(13) . . ?
O2 K1 Cl63 116.27(10) . . ?
O1W K1 Cl23 143.90(18) . . ?
O21 K1 Cl23 53.03(10) . . ?
O32 K1 Cl23 112.64(12) . . ?
O61 K1 Cl23 76.84(12) . . ?
O12 K1 Cl23 73.36(13) . . ?
O71 K1 Cl23 73.51(12) . . ?
O2 K1 Cl23 106.71(10) . . ?
Cl63 K1 Cl23 101.39(8) . . ?
O1W K1 Cl22 164.88(17) . . ?
O21 K1 Cl22 56.19(10) . . ?
O32 K1 Cl22 75.58(12) . . ?
O61 K1 Cl22 65.18(12) . . ?
O12 K1 Cl22 114.80(13) . . ?
O71 K1 Cl22 107.86(13) . . ?
O2 K1 Cl22 109.70(10) . . ?
Cl63 K1 Cl22 58.01(7) . . ?
Cl23 K1 Cl22 46.50(7) . . ?
O1W K1 K3 45.98(16) . 3_666 ?
O21 K1 K3 114.97(11) . 3_666 ?
O32 K1 K3 133.11(13) . 3_666 ?
O61 K1 K3 106.13(12) . 3_666 ?
O12 K1 K3 45.39(11) . 3_666 ?
O71 K1 K3 45.67(11) . 3_666 ?
O2 K1 K3 83.08(10) . 3_666 ?
Cl63 K1 K3 143.11(7) . 3_666 ?
Cl23 K1 K3 102.28(7) . 3_666 ?
Cl22 K1 K3 148.04(7) . 3_666 ?
O1W K1 Np1 83.16(16) . . ?
O21 K1 Np1 35.10(9) . . ?
O32 K1 Np1 59.01(11) . . ?
O61 K1 Np1 153.45(12) . . ?
O12 K1 Np1 59.32(10) . . ?
O71 K1 Np1 126.67(13) . . ?
O2 K1 Np1 23.85(8) . . ?
Cl63 K1 Np1 114.08(6) . . ?
Cl23 K1 Np1 84.44(6) . . ?
Cl22 K1 Np1 88.28(5) . . ?
K3 K1 Np1 96.06(5) 3_666 . ?
O1W K1 H1A 17.69(16) . . ?
O21 K1 H1A 131.24(11) . . ?
O32 K1 H1A 85.79(11) . . ?
O61 K1 H1A 108.22(12) . . ?
O12 K1 H1A 88.12(12) . . ?
O71 K1 H1A 89.02(11) . . ?
O2 K1 H1A 72.32(9) . . ?
Cl63 K1 H1A 98.27(7) . . ?
Cl23 K1 H1A 158.16(7) . . ?
Cl22 K1 H1A 155.16(7) . . ?
K3 K1 H1A 55.90(4) 3_666 . ?
Np1 K1 H1A 96.17(4) . . ?
O52 K2 O22 109.01(19) 3_667 . ?
O52 K2 O31 140.52(18) 3_667 . ?
O22 K2 O31 67.26(14) . . ?
O52 K2 O42 83.03(17) 3_667 . ?
O22 K2 O42 115.74(16) . . ?
O31 K2 O42 66.13(14) . . ?
O52 K2 O72 104.08(18) 3_667 4_566 ?
O22 K2 O72 108.90(17) . 4_566 ?
O31 K2 O72 114.39(15) . 4_566 ?
O42 K2 O72 129.49(17) . 4_566 ?
O52 K2 O62 75.13(18) 3_667 4_566 ?
O22 K2 O62 174.29(18) . 4_566 ?
O31 K2 O62 112.25(15) . 4_566 ?
O42 K2 O62 68.20(16) . 4_566 ?
O72 K2 O62 65.86(16) 4_566 4_566 ?
O52 K2 O1 84.68(17) 3_667 . ?
O22 K2 O1 59.00(14) . . ?
O31 K2 O1 59.09(12) . . ?
O42 K2 O1 59.91(14) . . ?
O72 K2 O1 167.32(15) 4_566 . ?
O62 K2 O1 126.04(15) 4_566 . ?
O52 K2 Cl55 53.5(3) 3_667 3_667 ?
O22 K2 Cl55 68.1(3) . 3_667 ?
O31 K2 Cl55 134.9(3) . 3_667 ?
O42 K2 Cl55 131.4(4) . 3_667 ?
O72 K2 Cl55 86.1(4) 4_566 3_667 ?
O62 K2 Cl55 112.8(3) 4_566 3_667 ?
O1 K2 Cl55 92.0(3) . 3_667 ?
O52 K2 Cl51 54.72(14) 3_667 3_667 ?
O22 K2 Cl51 86.86(16) . 3_667 ?
O31 K2 Cl51 152.77(15) . 3_667 ?
O42 K2 Cl51 137.31(13) . 3_667 ?
O72 K2 Cl51 64.85(15) 4_566 3_667 ?
O62 K2 Cl51 92.63(17) 4_566 3_667 ?
O1 K2 Cl51 115.29(15) . 3_667 ?
O52 K2 Cl32 139.12(15) 3_667 . ?
O22 K2 Cl32 110.50(13) . . ?
O31 K2 Cl32 53.02(10) . . ?
O42 K2 Cl32 70.80(13) . . ?
O72 K2 Cl32 72.48(12) 4_566 . ?
O62 K2 Cl32 66.29(12) 4_566 . ?
O1 K2 Cl32 107.00(10) . . ?
Cl55 K2 Cl32 157.0(4) 3_667 . ?
Cl51 K2 Cl32 137.21(13) 3_667 . ?
O52 K2 Cl73 113.71(14) 3_667 4_566 ?
O22 K2 Cl73 58.57(12) . 4_566 ?
O31 K2 Cl73 97.87(11) . 4_566 ?
O42 K2 Cl73 163.16(12) . 4_566 ?
O72 K2 Cl73 50.68(12) 4_566 4_566 ?
O62 K2 Cl73 116.41(13) 4_566 4_566 ?
O1 K2 Cl73 117.54(10) . 4_566 ?
Cl51 K2 Cl73 59.53(8) 3_667 4_566 ?
Cl32 K2 Cl73 95.69(8) . 4_566 ?
O52 K2 K4 44.38(13) 3_667 3_667 ?
O22 K2 K4 137.21(14) . 3_667 ?
O31 K2 K4 110.16(11) . 3_667 ?
O42 K2 K4 44.03(11) . 3_667 ?
O72 K2 K4 110.21(13) 4_566 3_667 ?
O62 K2 K4 48.49(12) 4_566 3_667 ?
O1 K2 K4 82.47(10) . 3_667 ?
Cl51 K2 K4 94.41(9) 3_667 3_667 ?
Cl32 K2 K4 97.26(7) . 3_667 ?
Cl73 K2 K4 151.54(7) 4_566 3_667 ?
O2W K3 O12 77.1(2) . 3_666 ?
O2W K3 O71 143.1(2) . 3_666 ?
O12 K3 O71 71.42(17) 3_666 3_666 ?
O2W K3 O1W 99.6(3) . 3_666 ?
O12 K3 O1W 71.18(18) 3_666 3_666 ?
O71 K3 O1W 88.07(19) 3_666 3_666 ?
O2W K3 O41 89.21(19) . . ?
O12 K3 O41 159.19(17) 3_666 . ?
O71 K3 O41 126.02(17) 3_666 . ?
O1W K3 O41 96.28(17) 3_666 . ?
O2W K3 O2 61.63(19) . . ?
O12 K3 O2 105.52(15) 3_666 . ?
O71 K3 O2 145.65(16) 3_666 . ?
O1W K3 O2 59.79(16) 3_666 . ?
O41 K3 O2 53.78(12) . . ?
O2W K3 Cl42 83.4(2) . . ?
O12 K3 Cl42 136.86(14) 3_666 . ?
O71 K3 Cl42 107.02(13) 3_666 . ?
O1W K3 Cl42 150.83(15) 3_666 . ?
O41 K3 Cl42 54.62(10) . . ?
O2 K3 Cl42 98.00(10) . . ?
O2W K3 Cl11 65.79(18) . 3_666 ?
O12 K3 Cl11 52.14(12) 3_666 3_666 ?
O71 K3 Cl11 79.74(14) 3_666 3_666 ?
O1W K3 Cl11 123.07(15) 3_666 3_666 ?
O41 K3 Cl11 135.24(13) . 3_666 ?
O2 K3 Cl11 126.53(12) . 3_666 ?
Cl42 K3 Cl11 84.79(7) . 3_666 ?
O2W K3 Cl71 114.4(2) . 3_666 ?
O12 K3 Cl71 94.04(13) 3_666 3_666 ?
O71 K3 Cl71 51.03(12) 3_666 3_666 ?
O1W K3 Cl71 139.04(17) 3_666 3_666 ?
O41 K3 Cl71 105.94(11) . 3_666 ?
O2 K3 Cl71 157.79(10) . 3_666 ?
Cl42 K3 Cl71 60.00(6) . 3_666 ?
Cl11 K3 Cl71 59.01(8) 3_666 3_666 ?
O2W K3 Cl53 154.2(2) . . ?
O12 K3 Cl53 109.75(14) 3_666 . ?
O71 K3 Cl53 58.78(13) 3_666 . ?
O1W K3 Cl53 61.59(17) 3_666 . ?
O41 K3 Cl53 76.45(12) . . ?
O2 K3 Cl53 92.69(11) . . ?
Cl42 K3 Cl53 104.59(9) . . ?
Cl11 K3 Cl53 138.49(10) 3_666 . ?
Cl71 K3 Cl53 90.41(9) 3_666 . ?
O2W K3 Cl43 127.9(2) . . ?
O12 K3 Cl43 148.05(14) 3_666 . ?
O71 K3 Cl43 77.68(13) 3_666 . ?
O1W K3 Cl43 116.30(16) 3_666 . ?
O41 K3 Cl43 52.29(10) . . ?
O2 K3 Cl43 104.51(10) . . ?
Cl42 K3 Cl43 46.99(6) . . ?
Cl11 K3 Cl43 114.80(8) 3_666 . ?
Cl71 K3 Cl43 59.22(7) 3_666 . ?
Cl53 K3 Cl43 58.01(8) . . ?
O2W K3 K1 117.7(2) . 3_666 ?
O12 K3 K1 47.64(12) 3_666 3_666 ?
O71 K3 K1 48.81(12) 3_666 3_666 ?
O1W K3 K1 43.73(14) 3_666 3_666 ?
O41 K3 K1 132.10(12) . 3_666 ?
O2 K3 K1 102.92(10) . 3_666 ?
Cl42 K3 K1 155.58(8) . 3_666 ?
Cl11 K3 K1 92.65(7) 3_666 3_666 ?
Cl71 K3 K1 97.98(6) 3_666 3_666 ?
Cl53 K3 K1 62.30(8) . 3_666 ?
Cl43 K3 K1 114.38(7) . 3_666 ?
O2W K3 H2B 17.90(16) . . ?
O12 K3 H2B 88.12(13) 3_666 . ?
O71 K3 H2B 158.91(14) 3_666 . ?
O1W K3 H2B 90.15(16) 3_666 . ?
O41 K3 H2B 75.06(11) . . ?
O2 K3 H2B 44.16(9) . . ?
Cl42 K3 H2B 84.19(7) . . ?
Cl11 K3 H2B 83.68(8) 3_666 . ?
Cl71 K3 H2B 128.36(9) 3_666 . ?
Cl53 K3 H2B 136.83(9) . . ?
Cl43 K3 H2B 121.53(7) . . ?
K1 K3 H2B 119.73(6) 3_666 . ?
O42 K4 O52 89.21(18) 3_667 . ?
O42 K4 O3W 82.6(3) 3_667 . ?
O52 K4 O3W 128.1(3) . . ?
O42 K4 O11 154.04(17) 3_667 . ?
O52 K4 O11 77.65(16) . . ?
O3W K4 O11 88.0(2) . . ?
O42 K4 O62 72.22(18) 3_667 2_656 ?
O52 K4 O62 78.60(18) . 2_656 ?
O3W K4 O62 143.4(2) . 2_656 ?
O11 K4 O62 125.45(17) . 2_656 ?
O42 K4 O1 98.13(16) 3_667 . ?
O52 K4 O1 64.83(17) . . ?
O3W K4 O1 65.9(3) . . ?
O11 K4 O1 56.05(13) . . ?
O62 K4 O1 142.47(16) 2_656 . ?
O42 K4 Cl41 54.39(12) 3_667 3_667 ?
O52 K4 Cl41 139.36(15) . 3_667 ?
O3W K4 Cl41 70.0(2) . 3_667 ?
O11 K4 Cl41 142.95(13) . 3_667 ?
O62 K4 Cl41 73.71(13) 2_656 3_667 ?
O1 K4 Cl41 130.59(13) . 3_667 ?
O42 K4 Cl12 144.20(14) 3_667 . ?
O52 K4 Cl12 125.59(16) . . ?
O3W K4 Cl12 81.4(3) . . ?
O11 K4 Cl12 56.49(10) . . ?
O62 K4 Cl12 103.82(14) 2_656 . ?
O1 K4 Cl12 104.09(11) . . ?
Cl41 K4 Cl12 90.00(7) 3_667 . ?
O42 K4 Cl13 145.79(16) 3_667 . ?
O52 K4 Cl13 81.66(16) . . ?
O3W K4 Cl13 128.4(3) . . ?
O11 K4 Cl13 54.78(11) . . ?
O62 K4 Cl13 73.66(13) 2_656 . ?
O1 K4 Cl13 107.36(10) . . ?
Cl41 K4 Cl13 117.14(9) 3_667 . ?
Cl12 K4 Cl13 49.42(7) . . ?
O42 K4 K2 48.25(12) 3_667 3_667 ?
O52 K4 K2 46.98(13) . 3_667 ?
O3W K4 K2 125.5(3) . 3_667 ?
O11 K4 K2 124.53(12) . 3_667 ?
O62 K4 K2 50.69(12) 2_656 3_667 ?
O1 K4 K2 95.38(10) . 3_667 ?
Cl41 K4 K2 92.40(7) 3_667 3_667 ?
Cl12 K4 K2 152.02(9) . 3_667 ?
Cl13 K4 K2 105.76(8) . 3_667 ?
O42 K4 Np1 120.19(14) 3_667 . ?
O52 K4 Np1 61.67(13) . . ?
O3W K4 Np1 78.9(2) . . ?
O11 K4 Np1 33.89(9) . . ?
O62 K4 Np1 136.85(13) 2_656 . ?
O1 K4 Np1 23.39(8) . . ?
Cl41 K4 Np1 148.83(9) 3_667 . ?
Cl12 K4 Np1 87.64(6) . . ?
Cl13 K4 Np1 84.05(6) . . ?
K2 K4 Np1 103.98(5) 3_667 . ?
O42 K4 H3B 96.97(14) 3_667 . ?
O52 K4 H3B 122.17(16) . . ?
O3W K4 H3B 15.7(2) . . ?
O11 K4 H3B 72.35(11) . . ?
O62 K4 H3B 157.20(13) 2_656 . ?
O1 K4 H3B 57.36(10) . . ?
Cl41 K4 H3B 83.66(8) 3_667 . ?
Cl12 K4 H3B 72.89(6) . . ?
Cl13 K4 H3B 115.82(7) . . ?
K2 K4 H3B 135.07(8) 3_667 . ?
Np1 K4 H3B 65.95(4) . . ?
C12 Cl11 K3 104.3(3) . 3_666 ?
C12 Cl12 K4 87.4(3) . . ?
C12 Cl13 K4 86.4(3) . . ?
C22 Cl22 K1 81.4(2) . . ?
C22 Cl23 K1 89.8(2) . . ?
C32 Cl32 K2 93.7(3) . . ?
C42 Cl41 K4 102.8(3) . 3_667 ?
C42 Cl42 K3 90.8(3) . . ?
C42 Cl43 K3 83.9(3) . . ?
C52 Cl51 K2 109.6(4) . 3_667 ?
C52 Cl53 K3 119.9(4) . . ?
C62 Cl63 K1 109.0(3) . . ?
C72 Cl71 K3 103.7(3) . 3_666 ?
C72 Cl73 K2 108.2(3) . 4_665 ?
Np1 O1 K4 110.1(2) . . ?
Np1 O1 K2 107.3(2) . . ?
K4 O1 K2 137.91(16) . . ?
Np1 O2 K1 109.2(2) . . ?
Np1 O2 K3 112.6(2) . . ?
K1 O2 K3 135.42(15) . . ?
C11 O11 Np1 126.2(4) . . ?
C11 O11 K4 129.7(4) . . ?
Np1 O11 K4 104.09(16) . . ?
C11 O12 K3 141.6(5) . 3_666 ?
C11 O12 K1 131.5(5) . . ?
K3 O12 K1 86.97(15) 3_666 . ?
C21 O21 Np1 125.5(4) . . ?
C21 O21 K1 129.5(4) . . ?
Np1 O21 K1 101.69(16) . . ?
C21 O22 K2 136.2(5) . . ?
C31 O31 Np1 124.1(4) . . ?
C31 O31 K2 131.6(4) . . ?
Np1 O31 K2 101.70(16) . . ?
C31 O32 K1 134.1(5) . . ?
C41 O41 Np1 124.2(4) . . ?
C41 O41 K3 131.8(4) . . ?
Np1 O41 K3 103.86(16) . . ?
C41 O42 K4 136.7(5) . 3_667 ?
C41 O42 K2 135.6(5) . . ?
K4 O42 K2 87.72(16) 3_667 . ?
C51 O51 Np1 132.0(5) . . ?
C51 O52 K4 126.4(5) . . ?
C51 O52 K2 142.3(6) . 3_667 ?
K4 O52 K2 88.65(17) . 3_667 ?
C61 O61 K1 142.0(5) . . ?
C61 O61 H72 113(3) . . ?
K1 O61 H72 99(3) . . ?
C61 O62 K4 152.2(5) . 2_646 ?
C61 O62 K2 126.6(5) . 4_665 ?
K4 O62 K2 80.82(15) 2_646 4_665 ?
C71 O71 K3 150.2(5) . 3_666 ?
C71 O71 K1 123.1(5) . . ?
K3 O71 K1 85.53(16) 3_666 . ?
C71 O72 K2 145.4(5) . 4_665 ?
C71 O72 H72 111(4) . . ?
K2 O72 H72 97(4) 4_665 . ?
K1 O1W K3 90.3(2) . 3_666 ?
K1 O1W H1A 90.4(5) . . ?
K3 O1W H1A 117.6(6) 3_666 . ?
K1 O1W H1B 164.0(6) . . ?
K3 O1W H1B 80.2(5) 3_666 . ?
H1A O1W H1B 105.4(7) . . ?
K3 O2W H2A 170.4(9) . . ?
K3 O2W H2B 79.5(5) . . ?
H2A O2W H2B 105.2(8) . . ?
K4 O3W H3A 118.9(10) . . ?
K4 O3W H3B 101.4(8) . . ?
H3A O3W H3B 105.1(13) . . ?
O12 C11 O11 129.2(6) . . ?
O12 C11 C12 118.2(6) . . ?
O11 C11 C12 112.6(6) . . ?
C11 C12 Cl11 113.0(5) . . ?
C11 C12 Cl13 108.7(5) . . ?
Cl11 C12 Cl13 109.4(5) . . ?
C11 C12 Cl12 108.1(5) . . ?
Cl11 C12 Cl12 108.6(4) . . ?
Cl13 C12 Cl12 109.1(4) . . ?
O22 C21 O21 129.8(7) . . ?
O22 C21 C22 117.6(7) . . ?
O21 C21 C22 112.6(6) . . ?
C21 C22 Cl21 112.1(5) . . ?
C21 C22 Cl23 112.8(5) . . ?
Cl21 C22 Cl23 110.4(4) . . ?
C21 C22 Cl22 105.1(5) . . ?
Cl21 C22 Cl22 108.4(4) . . ?
Cl23 C22 Cl22 107.7(4) . . ?
O32 C31 O31 130.6(6) . . ?
O32 C31 C32 115.4(6) . . ?
O31 C31 C32 113.9(6) . . ?
C31 C32 Cl31 111.6(5) . . ?
C31 C32 Cl33 105.7(5) . . ?
Cl31 C32 Cl33 109.8(5) . . ?
C31 C32 Cl32 112.3(5) . . ?
Cl31 C32 Cl32 109.7(4) . . ?
Cl33 C32 Cl32 107.7(4) . . ?
O42 C41 O41 128.6(7) . . ?
O42 C41 C42 119.2(6) . . ?
O41 C41 C42 112.1(6) . . ?
C41 C42 Cl41 111.4(5) . . ?
C41 C42 Cl43 108.8(5) . . ?
Cl41 C42 Cl43 109.1(4) . . ?
C41 C42 Cl42 110.1(5) . . ?
Cl41 C42 Cl42 108.6(4) . . ?
Cl43 C42 Cl42 108.9(4) . . ?
O51 C51 O52 129.3(8) . . ?
O51 C51 C52 110.9(7) . . ?
O52 C51 C52 119.5(7) . . ?
O51 C51 C53 122.7(9) . . ?
O52 C51 C53 106.9(9) . . ?
C51 C52 Cl52 110.8(6) . . ?
C51 C52 Cl53 111.7(6) . . ?
Cl52 C52 Cl53 110.1(6) . . ?
C51 C52 Cl51 109.8(6) . . ?
Cl52 C52 Cl51 108.6(6) . . ?
Cl53 C52 Cl51 105.7(5) . . ?
C51 C53 Cl56 111.6(18) . . ?
C51 C53 Cl55 110.3(16) . . ?
Cl56 C53 Cl55 111.8(13) . . ?
C51 C53 Cl54 93.0(14) . . ?
Cl56 C53 Cl54 114.1(13) . . ?
Cl55 C53 Cl54 114.7(14) . . ?
O62 C61 O61 127.3(7) . . ?
O62 C61 C62 120.4(7) . . ?
O61 C61 C62 112.3(7) . . ?
C61 C62 Cl61 110.9(6) . . ?
C61 C62 Cl63 112.6(5) . . ?
Cl61 C62 Cl63 108.9(4) . . ?
C61 C62 Cl62 105.9(5) . . ?
Cl61 C62 Cl62 110.0(4) . . ?
Cl63 C62 Cl62 108.6(5) . . ?
O71 C71 O72 129.5(7) . . ?
O71 C71 C72 118.5(7) . . ?
O72 C71 C72 111.9(6) . . ?
C71 C72 Cl72 106.4(5) . . ?
C71 C72 Cl73 112.8(6) . . ?
Cl72 C72 Cl73 109.2(4) . . ?
C71 C72 Cl71 110.7(5) . . ?
Cl72 C72 Cl71 109.0(5) . . ?
Cl73 C72 Cl71 108.6(4) . . ?

loop_
_geom_bond_atom_site_label_1
_geom_bond_atom_site_label_2
_geom_bond_distance
_geom_bond_site_symmetry_2
_geom_bond_publ_flag
Np1 O2 1.741(4) . ?
Np1 O1 1.757(4) . ?
Np1 O21 2.387(4) . ?
Np1 O11 2.389(4) . ?
Np1 O41 2.394(4) . ?
Np1 O51 2.394(5) . ?
Np1 O31 2.403(4) . ?
Np1 K1 4.0651(17) . ?
Np1 K2 4.1037(18) . ?
Np1 K4 4.156(2) . ?
Np1 K3 4.245(2) . ?
K1 O1W 2.721(7) . ?
K1 O21 2.842(5) . ?
K1 O32 2.864(5) . ?
K1 O61 2.901(6) . ?
K1 O12 2.913(6) . ?
K1 O71 2.971(6) . ?
K1 O2 3.146(5) . ?
K1 Cl63 3.445(3) . ?
K1 Cl23 3.467(3) . ?
K1 Cl22 3.729(3) . ?
K1 K3 3.937(3) 3_666 ?
K1 H1A 2.8633(17) . ?
K2 O52 2.833(6) 3_667 ?
K2 O22 2.859(5) . ?
K2 O31 2.875(5) . ?
K2 O42 2.892(6) . ?
K2 O72 2.987(6) 4_566 ?
K2 O62 3.036(6) 4_566 ?
K2 O1 3.222(5) . ?
K2 Cl55 3.239(16) 3_667 ?
K2 Cl51 3.401(5) 3_667 ?
K2 Cl32 3.469(3) . ?
K2 Cl73 3.598(3) 4_566 ?
K2 K4 3.873(3) 3_667 ?
K3 O2W 2.780(8) . ?
K3 O12 2.806(5) 3_666 ?
K3 O71 2.824(6) 3_666 ?
K3 O1W 2.831(8) 3_666 ?
K3 O41 2.979(5) . ?
K3 O2 3.260(5) . ?
K3 Cl42 3.478(3) . ?
K3 Cl11 3.529(4) 3_666 ?
K3 Cl71 3.668(3) 3_666 ?
K3 Cl53 3.685(4) . ?
K3 Cl43 3.695(3) . ?
K3 H2B 2.757(2) . ?
K4 O42 2.694(5) 3_667 ?
K4 O52 2.710(7) . ?
K4 O3W 2.795(11) . ?
K4 O11 2.868(5) . ?
K4 O62 2.938(6) 2_656 ?
K4 O1 3.210(5) . ?
K4 Cl41 3.383(3) 3_667 ?
K4 Cl12 3.430(3) . ?
K4 Cl13 3.468(4) . ?
K4 H3B 3.078(2) . ?
Cl11 C12 1.741(8) . ?
Cl12 C12 1.775(8) . ?
Cl13 C12 1.765(8) . ?
Cl21 C22 1.739(7) . ?
Cl22 C22 1.772(8) . ?
Cl23 C22 1.758(8) . ?
Cl31 C32 1.709(7) . ?
Cl32 C32 1.756(8) . ?
Cl33 C32 1.751(9) . ?
Cl41 C42 1.755(7) . ?
Cl42 C42 1.764(8) . ?
Cl43 C42 1.760(8) . ?
Cl51 C52 1.787(8) . ?
Cl52 C52 1.716(9) . ?
Cl53 C52 1.756(8) . ?
Cl54 C53 1.696(16) . ?
Cl55 C53 1.686(16) . ?
Cl56 C53 1.677(16) . ?
Cl61 C62 1.750(8) . ?
Cl62 C62 1.768(8) . ?
Cl63 C62 1.763(8) . ?
Cl71 C72 1.769(8) . ?
Cl72 C72 1.765(8) . ?
Cl73 C72 1.765(8) . ?
O11 C11 1.275(7) . ?
O12 C11 1.218(8) . ?
O21 C21 1.264(8) . ?
O22 C21 1.212(8) . ?
O31 C31 1.252(8) . ?
O32 C31 1.226(8) . ?
O41 C41 1.273(8) . ?
O42 C41 1.224(8) . ?
O51 C51 1.237(9) . ?
O52 C51 1.256(9) . ?
O61 C61 1.285(9) . ?
O61 H72 1.39(8) . ?
O62 C61 1.207(9) . ?
O71 C71 1.212(8) . ?
O72 C71 1.264(9) . ?
O72 H72 1.07(8) . ?
O1W H1A 0.870(7) . ?
O1W H1B 0.856(7) . ?
O2W H2A 0.866(8) . ?
O2W H2B 0.862(8) . ?
O3W H3A 0.880(16) . ?
O3W H3B 0.849(10) . ?
C11 C12 1.553(10) . ?
C21 C22 1.561(10) . ?
C31 C32 1.584(9) . ?
C41 C42 1.550(9) . ?
C51 C52 1.577(14) . ?
C51 C53 1.58(4) . ?
C61 C62 1.567(10) . ?
C71 C72 1.563(10) . ?

loop_
_geom_hbond_atom_site_label_D
_geom_hbond_atom_site_label_H
_geom_hbond_atom_site_label_A
_geom_hbond_distance_DH
_geom_hbond_distance_HA
_geom_hbond_distance_DA
_geom_hbond_angle_DHA
_geom_hbond_site_symmetry_A
_geom_hbond_publ_flag
O72 H72 O61 1.07(8) 1.39(8) 2.457(7) 176(7) . yes

loop_
_geom_torsion_atom_site_label_1
_geom_torsion_atom_site_label_2
_geom_torsion_atom_site_label_3
_geom_torsion_atom_site_label_4
_geom_torsion
_geom_torsion_site_symmetry_1
_geom_torsion_site_symmetry_2
_geom_torsion_site_symmetry_3
_geom_torsion_site_symmetry_4
_geom_torsion_publ_flag
O21 Np1 O1 K4 87.50(19) . . . . ?
O11 Np1 O1 K4 15.33(19) . . . . ?
O41 Np1 O1 K4 -129.04(19) . . . . ?
O51 Np1 O1 K4 -57.09(19) . . . . ?
O31 Np1 O1 K4 159.10(19) . . . . ?
K1 Np1 O1 K4 84.3(2) . . . . ?
K2 Np1 O1 K4 160.5(3) . . . . ?
K3 Np1 O1 K4 -109.55(18) . . . . ?
O21 Np1 O1 K2 -72.95(18) . . . . ?
O11 Np1 O1 K2 -145.13(19) . . . . ?
O41 Np1 O1 K2 70.51(19) . . . . ?
O51 Np1 O1 K2 142.46(17) . . . . ?
O31 Np1 O1 K2 -1.35(18) . . . . ?
K1 Np1 O1 K2 -76.2(2) . . . . ?
K4 Np1 O1 K2 -160.5(3) . . . . ?
K3 Np1 O1 K2 90.0(2) . . . . ?
O21 Np1 O2 K1 -2.26(18) . . . . ?
O11 Np1 O2 K1 69.96(19) . . . . ?
O41 Np1 O2 K1 -145.6(2) . . . . ?
O51 Np1 O2 K1 142.36(19) . . . . ?
O31 Np1 O2 K1 -73.85(18) . . . . ?
K2 Np1 O2 K1 -75.4(2) . . . . ?
K4 Np1 O2 K1 85.8(2) . . . . ?
K3 Np1 O2 K1 -164.1(3) . . . . ?
O21 Np1 O2 K3 161.85(19) . . . . ?
O11 Np1 O2 K3 -125.93(19) . . . . ?
O41 Np1 O2 K3 18.49(19) . . . . ?
O51 Np1 O2 K3 -53.53(19) . . . . ?
O31 Np1 O2 K3 90.25(19) . . . . ?
K1 Np1 O2 K3 164.1(3) . . . . ?
K2 Np1 O2 K3 88.7(2) . . . . ?
K4 Np1 O2 K3 -110.09(17) . . . . ?
K3 O12 C11 O11 139.8(7) 3_666 . . . ?
K1 O12 C11 O11 -40.2(11) . . . . ?
K3 O12 C11 C12 -40.7(11) 3_666 . . . ?
K1 O12 C11 C12 139.2(5) . . . . ?
Np1 O11 C11 O12 -6.1(11) . . . . ?
K4 O11 C11 O12 173.1(6) . . . . ?
Np1 O11 C11 C12 174.4(4) . . . . ?
K4 O11 C11 C12 -6.4(9) . . . . ?
O12 C11 C12 Cl11 3.0(9) . . . . ?
O11 C11 C12 Cl11 -177.5(5) . . . . ?
O12 C11 C12 Cl13 124.5(7) . . . . ?
O11 C11 C12 Cl13 -55.9(7) . . . . ?
O12 C11 C12 Cl12 -117.2(7) . . . . ?
O11 C11 C12 Cl12 62.4(7) . . . . ?
K3 Cl11 C12 C11 16.1(6) 3_666 . . . ?
K3 Cl11 C12 Cl13 -105.1(4) 3_666 . . . ?
K3 Cl11 C12 Cl12 136.0(3) 3_666 . . . ?
K4 Cl13 C12 C11 68.2(5) . . . . ?
K4 Cl13 C12 Cl11 -168.1(4) . . . . ?
K4 Cl13 C12 Cl12 -49.5(3) . . . . ?
K4 Cl12 C12 C11 -67.8(5) . . . . ?
K4 Cl12 C12 Cl11 169.3(4) . . . . ?
K4 Cl12 C12 Cl13 50.2(4) . . . . ?
K2 O22 C21 O21 33.3(13) . . . . ?
K2 O22 C21 C22 -145.5(5) . . . . ?
Np1 O21 C21 O22 9.7(11) . . . . ?
K1 O21 C21 O22 -145.8(7) . . . . ?
Np1 O21 C21 C22 -171.5(4) . . . . ?
K1 O21 C21 C22 33.1(8) . . . . ?
O22 C21 C22 Cl21 -22.9(9) . . . . ?
O21 C21 C22 Cl21 158.1(5) . . . . ?
O22 C21 C22 Cl23 -148.3(6) . . . . ?
O21 C21 C22 Cl23 32.7(8) . . . . ?
O22 C21 C22 Cl22 94.6(7) . . . . ?
O21 C21 C22 Cl22 -84.4(6) . . . . ?
K1 Cl23 C22 C21 -57.4(5) . . . . ?
K1 Cl23 C22 Cl21 176.3(4) . . . . ?
K1 Cl23 C22 Cl22 58.1(3) . . . . ?
K1 Cl22 C22 C21 67.5(4) . . . . ?
K1 Cl22 C22 Cl21 -172.4(4) . . . . ?
K1 Cl22 C22 Cl23 -53.0(3) . . . . ?
K1 O32 C31 O31 33.6(12) . . . . ?
K1 O32 C31 C32 -144.5(5) . . . . ?
Np1 O31 C31 O32 11.9(11) . . . . ?
K2 O31 C31 O32 -146.3(6) . . . . ?
Np1 O31 C31 C32 -170.0(4) . . . . ?
K2 O31 C31 C32 31.9(8) . . . . ?
O32 C31 C32 Cl31 -29.1(9) . . . . ?
O31 C31 C32 Cl31 152.5(6) . . . . ?
O32 C31 C32 Cl33 90.2(7) . . . . ?
O31 C31 C32 Cl33 -88.3(6) . . . . ?
O32 C31 C32 Cl32 -152.7(6) . . . . ?
O31 C31 C32 Cl32 28.9(8) . . . . ?
K2 Cl32 C32 C31 -52.5(5) . . . . ?
K2 Cl32 C32 Cl31 -177.2(4) . . . . ?
K2 Cl32 C32 Cl33 63.4(4) . . . . ?
K4 O42 C41 O41 139.7(6) 3_667 . . . ?
K2 O42 C41 O41 -43.9(12) . . . . ?
K4 O42 C41 C42 -43.5(11) 3_667 . . . ?
K2 O42 C41 C42 133.0(6) . . . . ?
Np1 O41 C41 O42 -1.5(11) . . . . ?
K3 O41 C41 O42 173.5(6) . . . . ?
Np1 O41 C41 C42 -178.5(4) . . . . ?
K3 O41 C41 C42 -3.5(9) . . . . ?
O42 C41 C42 Cl41 0.5(9) . . . . ?
O41 C41 C42 Cl41 177.8(5) . . . . ?
O42 C41 C42 Cl43 120.8(7) . . . . ?
O41 C41 C42 Cl43 -61.9(7) . . . . ?
O42 C41 C42 Cl42 -120.0(7) . . . . ?
O41 C41 C42 Cl42 57.3(8) . . . . ?
K4 Cl41 C42 C41 22.2(6) 3_667 . . . ?
K4 Cl41 C42 Cl43 -98.0(3) 3_667 . . . ?
K4 Cl41 C42 Cl42 143.5(3) 3_667 . . . ?
K3 Cl43 C42 C41 70.5(5) . . . . ?
K3 Cl43 C42 Cl41 -167.9(4) . . . . ?
K3 Cl43 C42 Cl42 -49.6(3) . . . . ?
K3 Cl42 C42 C41 -65.7(5) . . . . ?
K3 Cl42 C42 Cl41 172.2(4) . . . . ?
K3 Cl42 C42 Cl43 53.5(3) . . . . ?
Np1 O51 C51 O52 10.9(13) . . . . ?
Np1 O51 C51 C52 -175.0(4) . . . . ?
Np1 O51 C51 C53 -154.9(8) . . . . ?
K4 O52 C51 O51 43.3(13) . . . . ?
K2 O52 C51 O51 -161.5(6) 3_667 . . . ?
K4 O52 C51 C52 -130.3(6) . . . . ?
K2 O52 C51 C52 25.0(14) 3_667 . . . ?
K4 O52 C51 C53 -149.1(8) . . . . ?
K2 O52 C51 C53 6.1(13) 3_667 . . . ?
O51 C51 C52 Cl52 -77.2(7) . . . . ?
O52 C51 C52 Cl52 97.5(8) . . . . ?
O51 C51 C52 Cl53 46.0(8) . . . . ?
O52 C51 C52 Cl53 -139.4(7) . . . . ?
O51 C51 C52 Cl51 162.9(6) . . . . ?
O52 C51 C52 Cl51 -22.5(10) . . . . ?
K3 Cl53 C52 C51 -35.7(7) . . . . ?
K3 Cl53 C52 Cl52 87.8(6) . . . . ?
K3 Cl53 C52 Cl51 -155.0(4) . . . . ?
K2 Cl51 C52 C51 14.1(6) 3_667 . . . ?
K2 Cl51 C52 Cl52 -107.1(6) 3_667 . . . ?
K2 Cl51 C52 Cl53 134.7(5) 3_667 . . . ?
O51 C51 C53 Cl56 0.0(15) . . . . ?
O52 C51 C53 Cl56 -168.6(10) . . . . ?
O51 C51 C53 Cl55 124.9(11) . . . . ?
O52 C51 C53 Cl55 -43.7(13) . . . . ?
O51 C51 C53 Cl54 -117.3(10) . . . . ?
O52 C51 C53 Cl54 74.1(10) . . . . ?
K2 Cl55 C53 C51 53.0(13) 3_667 . . . ?
K2 Cl55 C53 Cl56 177.8(17) 3_667 . . . ?
K2 Cl55 C53 Cl54 -50(2) 3_667 . . . ?
K4 O62 C61 O61 160.9(7) 2_646 . . . ?
K2 O62 C61 O61 -29.3(11) 4_665 . . . ?
K4 O62 C61 C62 -21.9(15) 2_646 . . . ?
K2 O62 C61 C62 148.0(5) 4_665 . . . ?
K1 O61 C61 O62 -138.4(7) . . . . ?
K1 O61 C61 C62 44.2(10) . . . . ?
O62 C61 C62 Cl61 26.3(9) . . . . ?
O61 C61 C62 Cl61 -156.0(5) . . . . ?
O62 C61 C62 Cl63 148.5(6) . . . . ?
O61 C61 C62 Cl63 -33.8(8) . . . . ?
O62 C61 C62 Cl62 -93.0(8) . . . . ?
O61 C61 C62 Cl62 84.7(7) . . . . ?
K1 Cl63 C62 C61 19.2(6) . . . . ?
K1 Cl63 C62 Cl61 142.6(3) . . . . ?
K1 Cl63 C62 Cl62 -97.7(4) . . . . ?
K3 O71 C71 O72 -164.1(6) 3_666 . . . ?
K1 O71 C71 O72 34.3(11) . . . . ?
K3 O71 C71 C72 20.1(14) 3_666 . . . ?
K1 O71 C71 C72 -141.5(5) . . . . ?
K2 O72 C71 O71 139.4(7) 4_665 . . . ?
K2 O72 C71 C72 -44.6(11) 4_665 . . . ?
O71 C71 C72 Cl72 90.8(7) . . . . ?
O72 C71 C72 Cl72 -85.7(7) . . . . ?
O71 C71 C72 Cl73 -149.5(6) . . . . ?
O72 C71 C72 Cl73 34.0(8) . . . . ?
O71 C71 C72 Cl71 -27.6(8) . . . . ?
O72 C71 C72 Cl71 155.9(5) . . . . ?
K2 Cl73 C72 C71 -20.4(6) 4_665 . . . ?
K2 Cl73 C72 Cl72 97.6(4) 4_665 . . . ?
K2 Cl73 C72 Cl71 -143.6(3) 4_665 . . . ?
K3 Cl71 C72 C71 22.3(6) 3_666 . . . ?
K3 Cl71 C72 Cl72 -94.4(4) 3_666 . . . ?
K3 Cl71 C72 Cl73 146.7(3) 3_666 . . . ?
